data_2205827
loop_
_publ_author_name
'Bin Deng'
'James A. Ibers'

_publ_section_title
;
 Dicerium disilicate, Ce~2~[Si~2~O~7~]
;
_journal_issue 5
_journal_name_full 'Acta Crystallographica Section E'
_journal_page_first i76
_journal_page_last i78
_journal_paper_doi 10.1107/S1600536805011049
_journal_volume 61
_journal_year 2005
_chemical_formula_iupac 'Ce4 [Si2 O7]2'
_chemical_formula_moiety 'Ce4 (Si2 O7)2'
_chemical_formula_structural 'Ce4 (Si2 O7)2'
_chemical_formula_sum 'Ce4 O14 Si4'
_chemical_formula_weight 896.84
_chemical_name_common 'Cerium disilicate'
_chemical_name_systematic
;
Dicerium disilicate
;
_space_group_IT_number 76
_symmetry_cell_setting tetragonal
_symmetry_space_group_name_Hall 'P 4w'
_symmetry_space_group_name_H-M 'P 41'
_atom_sites_solution_primary direct
_atom_sites_solution_secondary difmap
_audit_creation_method SHELXL97
_cell_angle_alpha 90.00
_cell_angle_beta 90.00
_cell_angle_gamma 90.00
_cell_formula_units_Z 4
_cell_length_a 6.7964(3)
_cell_length_b 6.7964(3)
_cell_length_c 24.7282(14)
_cell_measurement_reflns_used 2729
_cell_measurement_temperature 153(2)
_cell_measurement_theta_max 28.93
_cell_measurement_theta_min 3.0
_cell_volume 1142.22(10)
_computing_cell_refinement 'SAINT (Bruker, 2003)'
_computing_data_collection 'SMART (Bruker,2003)'
_computing_data_reduction SAINT
_computing_molecular_graphics 'XP in SHELXTL'
_computing_publication_material SHELXTL
_computing_structure_refinement 'SHELXTL (Sheldrick, 2003)'
_computing_structure_solution 'SHELXTL (Sheldrick, 2003)'
_diffrn_ambient_temperature 153(2)
_diffrn_measured_fraction_theta_full 1.000
_diffrn_measured_fraction_theta_max 0.934
_diffrn_measurement_device_type 'Bruker SMART 1000 CCD area-detector'
_diffrn_measurement_method \w
_diffrn_radiation_monochromator graphite
_diffrn_radiation_source 'fine-focus sealed tube'
_diffrn_radiation_type MoK\a
_diffrn_radiation_wavelength 0.71073
_diffrn_reflns_av_R_equivalents 0.0343
_diffrn_reflns_av_sigmaI/netI 0.0307
_diffrn_reflns_limit_h_max 9
_diffrn_reflns_limit_h_min -9
_diffrn_reflns_limit_k_max 9
_diffrn_reflns_limit_k_min -8
_diffrn_reflns_limit_l_max 31
_diffrn_reflns_limit_l_min -31
_diffrn_reflns_number 10648
_diffrn_reflns_theta_full 25.00
_diffrn_reflns_theta_max 28.93
_diffrn_reflns_theta_min 3.00
_diffrn_standards_decay_% <1
_diffrn_standards_interval_count 0
_diffrn_standards_interval_time 0
_diffrn_standards_number 0
_exptl_absorpt_coefficient_mu 16.142
_exptl_absorpt_correction_T_max 0.741
_exptl_absorpt_correction_T_min 0.482
_exptl_absorpt_correction_type numerical
_exptl_absorpt_process_details 'face-indexed using SHELXTL (Sheldrick, 2003)'
_exptl_crystal_colour green
_exptl_crystal_density_diffrn 5.215
_exptl_crystal_density_method 'not measured'
_exptl_crystal_description block
_exptl_crystal_F_000 1600
_exptl_crystal_size_max 0.102
_exptl_crystal_size_mid 0.044
_exptl_crystal_size_min 0.040
_refine_diff_density_max 2.400
_refine_diff_density_min -1.193
_refine_ls_abs_structure_details 'Flack (1983), with 1284 Friedel pairs'
_refine_ls_abs_structure_Flack 0.522(19)
_refine_ls_extinction_method none
_refine_ls_goodness_of_fit_ref 1.153
_refine_ls_hydrogen_treatment none
_refine_ls_matrix_type full
_refine_ls_number_parameters 200
_refine_ls_number_reflns 2729
_refine_ls_number_restraints 1
_refine_ls_restrained_S_all 1.153
_refine_ls_R_factor_all 0.0258
_refine_ls_R_factor_gt 0.0243
_refine_ls_shift/su_max 0.001
_refine_ls_shift/su_mean 0.000
_refine_ls_structure_factor_coef Fsqd
_refine_ls_weighting_details 'w = 1/[\s^2^(Fo^2^)+(0.028P)^2^] where P=(Fo^2^+2Fc^2^)/3'
_refine_ls_weighting_scheme calc
_refine_ls_wR_factor_gt 0.0548
_refine_ls_wR_factor_ref 0.0554
_reflns_number_gt 2637
_reflns_number_total 2729
_reflns_threshold_expression I>2\s(I)
_cod_data_source_file wm6067.cif
_cod_data_source_block I
_cod_database_code 2205827
_cod_database_fobs_code 2205827

loop_
_symmetry_equiv_pos_as_xyz
'x, y, z'
'-x, -y, z+1/2'
'-y, x, z+1/4'
'y, -x, z+3/4'

loop_
_atom_site_label
_atom_site_fract_x
_atom_site_fract_y
_atom_site_fract_z
_atom_site_U_iso_or_equiv
_atom_site_adp_type
_atom_site_calc_flag
_atom_site_occupancy
_atom_site_type_symbol
Ce1 0.11721(6) 0.23463(6) 0.125617(17) 0.00974(10) Uani d 1 Ce
Ce2 0.16750(6) 0.51956(6) 0.367822(16) 0.00966(9) Uani d 1 Ce
Ce3 0.33539(6) 0.08110(6) 0.265631(17) 0.00948(9) Uani d 1 Ce
Ce4 0.69879(6) 0.23761(6) 0.015776(17) 0.01020(10) Uani d 1 Ce
Si1 0.2332(3) 0.1505(3) 0.00002(9) 0.0085(4) Uani d 1 Si
Si2 0.2943(3) 0.0053(3) 0.39499(8) 0.0089(4) Uani d 1 Si
Si3 0.3784(3) 0.2598(3) 0.49333(9) 0.0086(4) Uani d 1 Si
Si4 0.5945(3) 0.3035(3) 0.15184(8) 0.0081(4) Uani d 1 Si
O1 0.0404(8) 0.1533(8) 0.2183(2) 0.0118(11) Uani 4 1 O
O2 0.0397(8) 0.4561(8) 0.5985(2) 0.0127(11) Uani 4 1 O
O3 0.0553(8) 0.2839(8) 0.0247(2) 0.0092(11) Uani 4 1 O
O4 0.1212(8) 0.5662(8) 0.1910(2) 0.0104(11) Uani 4 1 O
O5 0.1330(7) 0.1502(8) 0.3675(2) 0.0113(11) Uani 4 1 O
O6 0.1865(8) 0.2084(8) 0.6723(2) 0.0109(11) Uani 4 1 O
O7 0.2369(8) 0.4407(8) 0.4736(2) 0.0118(11) Uani 4 1 O
O8 0.2431(8) 0.1254(8) 0.5343(2) 0.0107(11) Uani 4 1 O
O9 0.3276(8) 0.4292(8) 0.2756(2) 0.0089(11) Uani 4 1 O
O10 0.3826(8) 0.1088(8) 0.0507(2) 0.0124(11) Uani d 1 O
O11 0.4286(8) 0.1389(8) 0.1711(2) 0.0109(11) Uani d 1 O
O12 0.4805(8) 0.4848(8) 0.1248(2) 0.0125(11) Uani d 1 O
O13 0.7159(8) 0.3708(8) 0.2080(2) 0.0119(11) Uani d 1 O
O14 0.7487(7) 0.1845(8) 0.1132(2) 0.0106(11) Uani d 1 O

loop_
_atom_site_aniso_label
_atom_site_aniso_U_11
_atom_site_aniso_U_22
_atom_site_aniso_U_33
_atom_site_aniso_U_12
_atom_site_aniso_U_13
_atom_site_aniso_U_23
Ce1 0.0097(2) 0.0101(2) 0.0094(2) 0.00114(15) -0.00046(15) 0.00082(17)
Ce2 0.0095(2) 0.0096(2) 0.0099(2) -0.00032(16) 0.00005(16) 0.00008(17)
Ce3 0.0098(2) 0.0096(2) 0.0090(2) 0.00112(16) -0.00015(16) 0.00028(16)
Ce4 0.0092(2) 0.0110(2) 0.0104(2) -0.00110(16) -0.00047(17) 0.00198(17)
Si1 0.0096(10) 0.0071(10) 0.0090(10) -0.0003(8) 0.0000(7) -0.0008(7)
Si2 0.0097(10) 0.0100(10) 0.0070(10) 0.0003(8) 0.0009(8) 0.0006(8)
Si3 0.0092(10) 0.0083(10) 0.0082(10) -0.0006(8) 0.0004(8) -0.0015(8)
Si4 0.0064(10) 0.0085(10) 0.0094(10) -0.0004(8) -0.0005(8) -0.0021(8)
O1 0.019(3) 0.005(3) 0.011(3) -0.001(2) -0.002(2) 0.001(2)
O2 0.009(3) 0.011(3) 0.018(3) -0.003(2) 0.002(2) -0.002(2)
O3 0.011(3) 0.007(3) 0.010(3) 0.003(2) -0.001(2) -0.003(2)
O4 0.011(3) 0.007(2) 0.013(3) -0.003(2) -0.002(2) 0.002(2)
O5 0.007(2) 0.015(3) 0.012(3) 0.000(2) -0.003(2) 0.000(2)
O6 0.010(3) 0.010(3) 0.012(3) -0.002(2) 0.000(2) -0.001(2)
O7 0.013(3) 0.008(2) 0.015(3) -0.005(2) 0.002(2) 0.001(2)
O8 0.011(3) 0.011(3) 0.010(3) -0.001(2) -0.001(2) 0.003(2)
O9 0.012(3) 0.006(2) 0.008(3) -0.005(2) 0.000(2) -0.003(2)
O10 0.009(3) 0.013(3) 0.015(3) -0.003(2) 0.002(2) 0.000(2)
O11 0.012(3) 0.012(3) 0.009(3) -0.002(2) 0.000(2) -0.005(2)
O12 0.015(3) 0.016(3) 0.006(2) 0.008(2) -0.005(2) -0.003(2)
O13 0.012(3) 0.014(3) 0.010(3) -0.001(2) -0.002(2) -0.001(2)
O14 0.008(3) 0.017(3) 0.007(3) -0.001(2) 0.001(2) -0.003(2)

loop_
_atom_type_symbol
_atom_type_description
_atom_type_scat_dispersion_real
_atom_type_scat_dispersion_imag
_atom_type_scat_source
O O 0.0106 0.0060 'International Tables Vol C Tables 4.2.6.8 and 6.1.1.4'
Si Si 0.0817 0.0704 'International Tables Vol C Tables 4.2.6.8 and 6.1.1.4'
Ce Ce -0.2486 2.6331 'International Tables Vol C Tables 4.2.6.8 and 6.1.1.4'

loop_
_geom_angle_atom_site_label_1
_geom_angle_atom_site_label_2
_geom_angle_atom_site_label_3
_geom_angle_site_symmetry_1
_geom_angle_site_symmetry_3
_geom_angle
_geom_angle_publ_flag
O1 Ce1 O2 . 2_564 111.20(19) ?
O1 Ce1 O11 . . 72.20(19) ?
O2 Ce1 O11 2_564 . 136.00(17) ?
O1 Ce1 O5 . 4_554 82.38(18) ?
O2 Ce1 O5 2_564 4_554 150.32(18) ?
O11 Ce1 O5 . 4_554 72.54(17) ?
O1 Ce1 O14 . 1_455 82.61(19) ?
O2 Ce1 O14 2_564 1_455 69.74(17) ?
O11 Ce1 O14 . 1_455 149.08(19) ?
O5 Ce1 O14 4_554 1_455 86.86(17) ?
O1 Ce1 O3 . . 157.26(18) ?
O2 Ce1 O3 2_564 . 63.16(18) ?
O11 Ce1 O3 . . 128.15(17) ?
O5 Ce1 O3 4_554 . 93.87(17) ?
O14 Ce1 O3 1_455 . 74.77(17) ?
O1 Ce1 O10 . . 135.79(18) ?
O2 Ce1 O10 2_564 . 111.83(17) ?
O11 Ce1 O10 . . 70.20(17) ?
O5 Ce1 O10 4_554 . 64.86(17) ?
O14 Ce1 O10 1_455 . 121.84(17) ?
O3 Ce1 O10 . . 59.05(17) ?
O1 Ce1 O4 . . 68.58(16) ?
O2 Ce1 O4 2_564 . 57.77(18) ?
O11 Ce1 O4 . . 86.58(16) ?
O5 Ce1 O4 4_554 . 148.43(18) ?
O14 Ce1 O4 1_455 . 100.88(16) ?
O3 Ce1 O4 . . 117.70(16) ?
O10 Ce1 O4 . . 130.17(15) ?
O1 Ce1 Si1 . . 156.61(13) ?
O2 Ce1 Si1 2_564 . 89.74(14) ?
O11 Ce1 Si1 . . 100.36(13) ?
O5 Ce1 Si1 4_554 . 74.23(13) ?
O14 Ce1 Si1 1_455 . 95.71(13) ?
O3 Ce1 Si1 . . 29.57(12) ?
O10 Ce1 Si1 . . 30.17(12) ?
O4 Ce1 Si1 . . 134.16(12) ?
O1 Ce1 Si2 . 4_564 91.96(13) ?
O2 Ce1 Si2 2_564 4_564 27.62(13) ?
O11 Ce1 Si2 . 4_564 112.45(13) ?
O5 Ce1 Si2 4_554 4_564 171.01(13) ?
O14 Ce1 Si2 1_455 4_564 85.48(13) ?
O3 Ce1 Si2 . 4_564 88.67(12) ?
O10 Ce1 Si2 . 4_564 123.49(12) ?
O4 Ce1 Si2 . 4_564 30.24(12) ?
Si1 Ce1 Si2 . 4_564 111.23(5) ?
O1 Ce1 Si4 . . 93.31(14) ?
O2 Ce1 Si4 2_564 . 110.82(13) ?
O11 Ce1 Si4 . . 28.52(13) ?
O5 Ce1 Si4 4_554 . 93.89(13) ?
O14 Ce1 Si4 1_455 . 175.72(13) ?
O3 Ce1 Si4 . . 109.35(12) ?
O10 Ce1 Si4 . . 62.14(12) ?
O4 Ce1 Si4 . . 76.33(11) ?
Si1 Ce1 Si4 . . 88.54(6) ?
Si2 Ce1 Si4 4_564 . 93.40(5) ?
O1 Ce1 Ce2 . 4_554 92.20(14) ?
O2 Ce1 Ce2 2_564 4_554 154.09(13) ?
O11 Ce1 Ce2 . 4_554 40.15(12) ?
O5 Ce1 Ce2 4_554 4_554 39.84(12) ?
O14 Ce1 Ce2 1_455 4_554 126.47(12) ?
O3 Ce1 Ce2 . 4_554 99.23(11) ?
O10 Ce1 Ce2 . 4_554 43.65(12) ?
O4 Ce1 Ce2 . 4_554 126.56(11) ?
Si1 Ce1 Ce2 . 4_554 69.96(4) ?
Si2 Ce1 Ce2 4_564 4_554 148.05(4) ?
Si4 Ce1 Ce2 . 4_554 54.73(4) ?
O12 Ce2 O6 3_655 4_564 86.43(18) ?
O12 Ce2 O5 3_655 . 88.93(17) ?
O6 Ce2 O5 4_564 . 146.31(18) ?
O12 Ce2 O11 3_655 3 138.36(18) ?
O6 Ce2 O11 4_564 3 90.34(18) ?
O5 Ce2 O11 . 3 71.52(17) ?
O12 Ce2 O9 3_655 . 67.85(17) ?
O6 Ce2 O9 4_564 . 129.34(18) ?
O5 Ce2 O9 . . 78.55(17) ?
O11 Ce2 O9 3 . 137.77(17) ?
O12 Ce2 O8 3_655 4_564 103.47(18) ?
O6 Ce2 O8 4_564 4_564 86.80(18) ?
O5 Ce2 O8 . 4_564 126.64(18) ?
O11 Ce2 O8 3 4_564 117.79(17) ?
O9 Ce2 O8 . 4_564 60.17(17) ?
O12 Ce2 O10 3_655 3 134.65(17) ?
O6 Ce2 O10 4_564 3 135.40(18) ?
O5 Ce2 O10 . 3 65.56(16) ?
O11 Ce2 O10 3 3 70.20(18) ?
O9 Ce2 O10 . 3 70.58(16) ?
O8 Ce2 O10 4_564 3 69.54(17) ?
O12 Ce2 O7 3_655 . 74.64(17) ?
O6 Ce2 O7 4_564 . 66.84(17) ?
O5 Ce2 O7 . . 79.75(17) ?
O11 Ce2 O7 3 . 66.06(17) ?
O9 Ce2 O7 . . 136.61(18) ?
O8 Ce2 O7 4_564 . 153.61(16) ?
O10 Ce2 O7 3 . 130.70(16) ?
O12 Ce2 O14 3_655 3 153.34(17) ?
O6 Ce2 O14 4_564 3 70.69(16) ?
O5 Ce2 O14 . 3 117.70(16) ?
O11 Ce2 O14 3 3 57.80(16) ?
O9 Ce2 O14 . 3 116.35(16) ?
O8 Ce2 O14 4_564 3 62.88(16) ?
O10 Ce2 O14 3 3 64.95(16) ?
O7 Ce2 O14 . 3 106.99(17) ?
O12 Ce2 Si3 3_655 4_564 84.29(13) ?
O6 Ce2 Si3 4_564 4_564 109.39(14) ?
O5 Ce2 Si3 . 4_564 103.30(14) ?
O11 Ce2 Si3 3 4_564 135.11(13) ?
O9 Ce2 Si3 . 4_564 29.55(13) ?
O8 Ce2 Si3 4_564 4_564 30.63(12) ?
O10 Ce2 Si3 3 4_564 67.56(12) ?
O7 Ce2 Si3 . 4_564 158.71(12) ?
O14 Ce2 Si3 3 4_564 90.42(12) ?
O12 Ce2 Si4 3_655 3 161.09(13) ?
O6 Ce2 Si4 4_564 3 81.06(14) ?
O5 Ce2 Si4 . 3 93.63(12) ?
O11 Ce2 Si4 3 3 28.75(13) ?
O9 Ce2 Si4 . 3 131.01(12) ?
O8 Ce2 Si4 4_564 3 90.00(12) ?
O10 Ce2 Si4 3 3 62.43(12) ?
O7 Ce2 Si4 . 3 87.37(12) ?
O14 Ce2 Si4 3 3 29.15(11) ?
Si3 Ce2 Si4 4_564 3 113.20(5) ?
O12 Ce2 Si2 3_655 1_565 81.15(14) ?
O6 Ce2 Si2 4_564 1_565 23.44(13) ?
O5 Ce2 Si2 . 1_565 165.65(13) ?
O11 Ce2 Si2 3 1_565 109.51(13) ?
O9 Ce2 Si2 . 1_565 106.85(12) ?
O8 Ce2 Si2 4_564 1_565 66.27(13) ?
O10 Ce2 Si2 3 1_565 128.65(12) ?
O7 Ce2 Si2 . 1_565 87.60(12) ?
O14 Ce2 Si2 3 1_565 72.41(12) ?
Si3 Ce2 Si2 4_564 1_565 86.10(5) ?
Si4 Ce2 Si2 3 1_565 92.52(5) ?
O2 Ce3 O1 4_554 . 142.72(19) ?
O2 Ce3 O9 4_554 . 105.33(18) ?
O1 Ce3 O9 . . 80.01(18) ?
O2 Ce3 O11 4_554 . 142.66(19) ?
O1 Ce3 O11 . . 73.43(19) ?
O9 Ce3 O11 . . 86.83(18) ?
O2 Ce3 O7 4_554 4_554 87.76(18) ?
O1 Ce3 O7 . 4_554 102.43(18) ?
O9 Ce3 O7 . 4_554 155.22(19) ?
O11 Ce3 O7 . 4_554 70.66(18) ?
O2 Ce3 O3 4_554 3_655 63.60(17) ?
O1 Ce3 O3 . 3_655 153.66(18) ?
O9 Ce3 O3 . 3_655 94.60(17) ?
O11 Ce3 O3 . 3_655 80.57(17) ?
O7 Ce3 O3 4_554 3_655 72.14(17) ?
O2 Ce3 O8 4_554 4_554 75.40(18) ?
O1 Ce3 O8 . 4_554 78.69(17) ?
O9 Ce3 O8 . 4_554 142.40(17) ?
O11 Ce3 O8 . 4_554 115.81(17) ?
O7 Ce3 O8 4_554 4_554 60.73(18) ?
O3 Ce3 O8 3_655 4_554 117.50(16) ?
O2 Ce3 O5 4_554 . 57.79(17) ?
O1 Ce3 O5 . . 89.70(17) ?
O9 Ce3 O5 . . 74.91(16) ?
O11 Ce3 O5 . . 157.15(17) ?
O7 Ce3 O5 4_554 . 129.37(17) ?
O3 Ce3 O5 3_655 . 113.96(16) ?
O8 Ce3 O5 4_554 . 74.37(16) ?
O2 Ce3 Si3 4_554 4_554 82.32(14) ?
O1 Ce3 Si3 . 4_554 88.93(13) ?
O9 Ce3 Si3 . 4_554 168.76(13) ?
O11 Ce3 Si3 . 4_554 91.92(13) ?
O7 Ce3 Si3 4_554 4_554 30.12(13) ?
O3 Ce3 Si3 3_655 4_554 96.21(12) ?
O8 Ce3 Si3 4_554 4_554 30.73(12) ?
O5 Ce3 Si3 . 4_554 103.30(12) ?
O2 Ce3 Si2 4_554 . 28.20(14) ?
O1 Ce3 Si2 . . 116.46(14) ?
O9 Ce3 Si2 . . 93.10(13) ?
O11 Ce3 Si2 . . 169.96(13) ?
O7 Ce3 Si2 4_554 . 107.23(14) ?
O3 Ce3 Si2 3_655 . 89.43(12) ?
O8 Ce3 Si2 4_554 . 69.70(12) ?
O5 Ce3 Si2 . . 29.87(11) ?
Si3 Ce3 Si2 4_554 . 90.07(5) ?
O2 Ce3 Si1 4_554 3 122.02(14) ?
O1 Ce3 Si1 . 3 23.46(14) ?
O9 Ce3 Si1 . 3 72.25(13) ?
O11 Ce3 Si1 . 3 95.26(13) ?
O7 Ce3 Si1 4_554 3 118.79(13) ?
O3 Ce3 Si1 3_655 3 166.49(12) ?
O8 Ce3 Si1 4_554 3 75.92(12) ?
O5 Ce3 Si1 . 3 66.40(11) ?
Si3 Ce3 Si1 4_554 3 96.77(5) ?
Si2 Ce3 Si1 . 3 94.28(5) ?
O2 Ce3 Ce4 4_554 3_645 60.48(13) ?
O1 Ce3 Ce4 . 3_645 140.16(13) ?
O9 Ce3 Ce4 . 3_645 132.82(13) ?
O11 Ce3 Ce4 . 3_645 85.14(13) ?
O7 Ce3 Ce4 4_554 3_645 37.93(12) ?
O3 Ce3 Ce4 3_655 3_645 38.22(12) ?
O8 Ce3 Ce4 4_554 3_645 81.22(12) ?
O5 Ce3 Ce4 . 3_645 117.33(10) ?
Si3 Ce3 Ce4 4_554 3_645 58.05(4) ?
Si2 Ce3 Ce4 . 3_645 87.56(4) ?
Si1 Ce3 Ce4 3 3_645 154.79(4) ?
O6 Ce4 O3 3_654 1_655 81.19(18) ?
O6 Ce4 O14 3_654 . 151.42(17) ?
O3 Ce4 O14 1_655 . 78.14(17) ?
O6 Ce4 O7 3_654 2_664 71.13(19) ?
O3 Ce4 O7 1_655 2_664 75.46(18) ?
O14 Ce4 O7 . 2_664 121.39(18) ?
O6 Ce4 O10 3_654 . 120.60(19) ?
O3 Ce4 O10 1_655 . 150.58(18) ?
O14 Ce4 O10 . . 74.08(17) ?
O7 Ce4 O10 2_664 . 128.02(18) ?
O6 Ce4 O8 3_654 2_654 89.55(17) ?
O3 Ce4 O8 1_655 2_654 87.42(17) ?
O14 Ce4 O8 . 2_654 70.10(17) ?
O7 Ce4 O8 2_664 2_654 155.70(19) ?
O10 Ce4 O8 . 2_654 74.26(18) ?
O6 Ce4 O13 3_654 4_564 73.95(18) ?
O3 Ce4 O13 1_655 4_564 149.17(17) ?
O14 Ce4 O13 . 4_564 131.10(17) ?
O7 Ce4 O13 2_664 4_564 79.41(17) ?
O10 Ce4 O13 . 4_564 60.22(17) ?
O8 Ce4 O13 2_654 4_564 109.97(17) ?
O6 Ce4 Si1 3_654 . 96.52(14) ?
O3 Ce4 Si1 1_655 . 176.37(13) ?
O14 Ce4 Si1 . . 103.03(12) ?
O7 Ce4 Si1 2_664 . 106.53(13) ?
O10 Ce4 Si1 . . 29.60(13) ?
O8 Ce4 Si1 2_654 . 89.76(13) ?
O13 Ce4 Si1 4_564 . 30.85(12) ?
O6 Ce4 Si2 3_654 2_654 24.71(14) ?
O3 Ce4 Si2 1_655 2_654 97.30(12) ?
O14 Ce4 Si2 . 2_654 141.66(13) ?
O7 Ce4 Si2 2_664 2_654 93.23(14) ?
O10 Ce4 Si2 . 2_654 98.43(13) ?
O8 Ce4 Si2 2_654 2_654 71.67(12) ?
O13 Ce4 Si2 4_564 2_654 66.43(12) ?
Si1 Ce4 Si2 . 2_654 79.63(5) ?
O6 Ce4 Si3 3_654 2_654 75.33(14) ?
O3 Ce4 Si3 1_655 2_654 106.80(12) ?
O14 Ce4 Si3 . 2_654 91.99(13) ?
O7 Ce4 Si3 2_664 2_654 145.63(14) ?
O10 Ce4 Si3 . 2_654 65.15(13) ?
O8 Ce4 Si3 2_654 2_654 26.49(13) ?
O13 Ce4 Si3 4_564 2_654 84.45(12) ?
Si1 Ce4 Si3 . 2_654 69.81(5) ?
Si2 Ce4 Si3 2_654 2_654 52.42(5) ?
O6 Ce4 Si4 3_654 . 176.55(14) ?
O3 Ce4 Si4 1_655 . 95.63(13) ?
O14 Ce4 Si4 . . 25.40(13) ?
O7 Ce4 Si4 2_664 . 109.44(14) ?
O10 Ce4 Si4 . . 61.93(13) ?
O8 Ce4 Si4 2_654 . 88.99(12) ?
O13 Ce4 Si4 4_564 . 109.49(12) ?
Si1 Ce4 Si4 . . 86.60(5) ?
Si2 Ce4 Si4 2_654 . 156.12(5) ?
Si3 Ce4 Si4 2_654 . 104.50(5) ?
O6 Ce4 Ce3 3_654 4_664 86.10(13) ?
O3 Ce4 Ce3 1_655 4_664 41.04(12) ?
O14 Ce4 Ce3 . 4_664 91.04(12) ?
O7 Ce4 Ce3 2_664 4_664 38.69(13) ?
O10 Ce4 Ce3 . 4_664 147.41(13) ?
O8 Ce4 Ce3 2_654 4_664 128.33(12) ?
O13 Ce4 Ce3 4_564 4_664 117.96(12) ?
Si1 Ce4 Ce3 . 4_664 141.89(4) ?
Si2 Ce4 Ce3 2_654 4_664 110.51(4) ?
Si3 Ce4 Ce3 2_654 4_664 145.85(4) ?
Si4 Ce4 Ce3 . 4_664 92.35(4) ?
O1 Si1 O3 4_554 . 112.4(3) y
O1 Si1 O10 4_554 . 116.3(3) y
O3 Si1 O10 . . 105.6(3) y
O1 Si1 O13 4_554 4_564 108.9(3) y
O3 Si1 O13 . 4_564 110.2(3) y
O10 Si1 O13 . 4_564 102.9(3) y
O1 Si1 Ce4 4_554 . 122.3(2) ?
O3 Si1 Ce4 . . 125.3(2) ?
O10 Si1 Ce4 . . 48.3(2) ?
O13 Si1 Ce4 4_564 . 55.1(2) ?
O1 Si1 Ce1 4_554 . 121.7(2) ?
O3 Si1 Ce1 . . 50.6(2) ?
O10 Si1 Ce1 . . 56.6(2) ?
O13 Si1 Ce1 4_564 . 129.4(2) ?
Ce4 Si1 Ce1 . . 95.14(6) ?
O3 Si1 Ce3 . 4_554 105.4(2) ?
O10 Si1 Ce3 . 4_554 86.3(2) ?
O13 Si1 Ce3 4_564 4_554 138.8(2) ?
Ce4 Si1 Ce3 . 4_554 116.72(6) ?
Ce1 Si1 Ce3 . 4_554 89.37(5) ?
O6 Si2 O2 4_554 4_554 113.5(3) y
O6 Si2 O5 4_554 . 115.5(3) y
O2 Si2 O5 4_554 . 106.1(3) y
O6 Si2 O4 4_554 3_655 107.8(3) y
O2 Si2 O4 4_554 3_655 100.7(3) y
O5 Si2 O4 . 3_655 112.4(3) y
O6 Si2 Ce3 4_554 . 125.7(2) ?
O5 Si2 Ce3 . . 63.3(2) ?
O4 Si2 Ce3 3_655 . 123.0(2) ?
O6 Si2 Ce1 4_554 3_655 127.3(2) ?
O5 Si2 Ce1 . 3_655 116.8(2) ?
O4 Si2 Ce1 3_655 3_655 56.4(2) ?
Ce3 Si2 Ce1 . 3_655 74.89(5) ?
O2 Si2 Ce4 4_554 2_655 121.3(2) ?
O5 Si2 Ce4 . 2_655 132.0(2) ?
O4 Si2 Ce4 3_655 2_655 68.0(2) ?
Ce3 Si2 Ce4 . 2_655 159.43(7) ?
Ce1 Si2 Ce4 3_655 2_655 102.91(6) ?
O2 Si2 Ce2 4_554 1_545 81.5(2) ?
O5 Si2 Ce2 . 1_545 109.2(2) ?
O4 Si2 Ce2 3_655 1_545 135.8(2) ?
Ce3 Si2 Ce2 . 1_545 88.95(5) ?
Ce1 Si2 Ce2 3_655 1_545 115.33(6) ?
Ce4 Si2 Ce2 2_655 1_545 73.34(4) ?
O9 Si3 O7 3_655 . 114.4(3) y
O9 Si3 O4 3_655 3_655 111.7(3) y
O7 Si3 O4 . 3_655 109.3(3) y
O9 Si3 O8 3_655 . 108.1(3) y
O7 Si3 O8 . . 105.8(3) y
O4 Si3 O8 3_655 . 107.1(3) y
O9 Si3 Ce3 3_655 3 131.5(2) ?
O7 Si3 Ce3 . 3 50.16(19) ?
O4 Si3 Ce3 3_655 3 116.7(2) ?
O8 Si3 Ce3 . 3 55.9(2) ?
O9 Si3 Ce2 3_655 3_655 53.4(2) ?
O7 Si3 Ce2 . 3_655 124.0(2) ?
O4 Si3 Ce2 3_655 3_655 126.3(2) ?
O8 Si3 Ce2 . 3_655 54.78(19) ?
Ce3 Si3 Ce2 3 3_655 94.38(6) ?
O9 Si3 Ce4 3_655 2_655 109.0(2) ?
O7 Si3 Ce4 . 2_655 133.8(2) ?
O4 Si3 Ce4 3_655 2_655 66.5(2) ?
Ce3 Si3 Ce4 3 2_655 88.93(5) ?
Ce2 Si3 Ce4 3_655 2_655 71.89(4) ?
O12 Si4 O14 . . 116.6(3) y
O12 Si4 O11 . . 108.0(3) y
O14 Si4 O11 . . 105.7(3) y
O12 Si4 O13 . . 111.9(3) y
O14 Si4 O13 . . 107.7(3) y
O11 Si4 O13 . . 106.3(3) y
O12 Si4 Ce1 . . 63.7(2) ?
O14 Si4 Ce1 . . 116.1(2) ?
O11 Si4 Ce1 . . 45.7(2) ?
O13 Si4 Ce1 . . 132.5(2) ?
O12 Si4 Ce2 . 4_554 123.9(2) ?
O14 Si4 Ce2 . 4_554 58.5(2) ?
O11 Si4 Ce2 . 4_554 47.47(19) ?
O13 Si4 Ce2 . 4_554 122.9(2) ?
Ce1 Si4 Ce2 . 4_554 70.71(4) ?
O12 Si4 Ce4 . . 78.1(2) ?
O11 Si4 Ce4 . . 109.3(2) ?
O13 Si4 Ce4 . . 137.5(2) ?
Ce1 Si4 Ce4 . . 89.55(5) ?
Ce2 Si4 Ce4 4_554 . 70.36(4) ?
Si1 O1 Ce3 3 . 120.6(3) ?
Si1 O1 Ce1 3 . 124.0(3) ?
Ce3 O1 Ce1 . . 109.5(2) ?
Si2 O2 Ce3 3 3 108.4(3) ?
Si2 O2 Ce1 3 2_565 107.8(3) ?
Ce3 O2 Ce1 3 2_565 112.6(2) ?
Si1 O3 Ce4 . 1_455 128.9(3) ?
Si1 O3 Ce1 . . 99.8(2) ?
Ce4 O3 Ce1 1_455 . 103.53(19) ?
Si1 O3 Ce3 . 4_564 118.1(3) ?
Ce4 O3 Ce3 1_455 4_564 100.74(18) ?
Ce1 O3 Ce3 . 4_564 101.74(18) ?
Si3 O4 Si2 4_564 4_564 132.3(4) ?
Si3 O4 Ce1 4_564 . 130.6(3) ?
Si2 O4 Ce1 4_564 . 93.4(2) ?
Si2 O5 Ce1 . 3 125.7(3) ?
Si2 O5 Ce2 . . 122.7(3) ?
Ce1 O5 Ce2 3 . 100.41(18) ?
Si2 O5 Ce3 . . 86.9(2) ?
Ce1 O5 Ce3 3 . 121.6(2) ?
Ce2 O5 Ce3 . . 96.84(18) ?
Si2 O6 Ce4 3 4_565 115.5(3) ?
Si2 O6 Ce2 3 3_655 118.9(3) ?
Ce4 O6 Ce2 4_565 3_655 116.3(2) ?
Si3 O7 Ce4 . 2_665 115.9(3) ?
Si3 O7 Ce3 . 3 99.7(2) ?
Ce4 O7 Ce3 2_665 3 103.4(2) ?
Si3 O7 Ce2 . . 122.6(3) ?
Ce4 O7 Ce2 2_665 . 105.31(19) ?
Ce3 O7 Ce2 3 . 107.9(2) ?
Si3 O8 Ce4 . 2_655 110.0(3) ?
Si3 O8 Ce2 . 3_655 94.6(2) ?
Ce4 O8 Ce2 2_655 3_655 98.72(18) ?
Si3 O8 Ce3 . 3 93.3(2) ?
Ce4 O8 Ce3 2_655 3 128.1(2) ?
Ce2 O8 Ce3 3_655 3 125.7(2) ?
Si3 O9 Ce3 4_564 . 140.2(3) ?
Si3 O9 Ce2 4_564 . 97.1(2) ?
Ce3 O9 Ce2 . . 109.54(19) ?
Si1 O10 Ce4 . . 102.1(3) ?
Si1 O10 Ce2 . 4_554 144.3(3) ?
Ce4 O10 Ce2 . 4_554 99.37(18) ?
Si1 O10 Ce1 . . 93.2(2) ?
Ce4 O10 Ce1 . . 134.5(2) ?
Ce2 O10 Ce1 4_554 . 91.68(17) ?
Si4 O11 Ce3 . . 123.9(3) ?
Si4 O11 Ce1 . . 105.8(3) ?
Ce3 O11 Ce1 . . 104.7(2) ?
Si4 O11 Ce2 . 4_554 103.8(3) ?
Ce3 O11 Ce2 . 4_554 115.2(2) ?
Ce1 O11 Ce2 . 4_554 100.78(18) ?
Si4 O12 Ce2 . 4_564 137.7(3) ?
Si1 O13 Si4 3_655 . 129.1(3) ?
Si1 O13 Ce4 3_655 3_655 94.0(2) ?
Si4 O13 Ce4 . 3_655 136.8(3) ?
Si4 O14 Ce4 . . 114.4(3) ?
Si4 O14 Ce1 . 1_655 119.6(3) ?
Ce4 O14 Ce1 . 1_655 103.55(19) ?
Si4 O14 Ce2 . 4_554 92.4(2) ?
Ce4 O14 Ce2 . 4_554 94.99(17) ?
Ce1 O14 Ce2 1_655 4_554 130.0(2) ?

loop_
_geom_bond_atom_site_label_1
_geom_bond_atom_site_label_2
_geom_bond_site_symmetry_2
_geom_bond_distance
_geom_bond_publ_flag
Ce1 O1 . 2.414(5) y
Ce1 O2 2_564 2.450(6) y
Ce1 O11 . 2.483(6) y
Ce1 O5 4_554 2.517(5) y
Ce1 O14 1_455 2.546(5) y
Ce1 O3 . 2.553(5) y
Ce1 O10 . 2.723(5) y
Ce1 O4 . 2.774(5) y
Ce1 Si1 . 3.255(2) ?
Ce1 Si2 4_564 3.326(2) ?
Ce1 Si4 . 3.341(2) ?
Ce1 Ce2 4_554 3.8710(6) ?
Ce2 O12 3_655 2.384(6) y
Ce2 O6 4_564 2.426(5) y
Ce2 O5 . 2.521(6) y
Ce2 O11 3 2.541(5) y
Ce2 O9 . 2.601(5) y
Ce2 O8 4_564 2.637(5) y
Ce2 O10 3 2.673(5) y
Ce2 O7 . 2.711(6) y
Ce2 O14 3 2.857(5) y
Ce2 Si3 4_564 3.217(2) ?
Ce2 Si4 3 3.348(2) ?
Ce2 Si2 1_565 3.477(2) ?
Ce3 O2 4_554 2.356(6) y
Ce3 O1 . 2.373(6) y
Ce3 O9 . 2.379(5) y
Ce3 O11 . 2.453(5) y
Ce3 O7 4_554 2.503(5) y
Ce3 O3 3_655 2.603(5) y
Ce3 O8 4_554 2.666(6) y
Ce3 O5 . 2.909(6) y
Ce3 Si3 4_554 3.213(2) ?
Ce3 Si2 . 3.252(2) ?
Ce3 Si1 3 3.482(2) ?
Ce3 Ce4 3_645 3.8953(6) ?
Ce4 O6 3_654 2.420(5) y
Ce4 O3 1_655 2.453(5) y
Ce4 O14 . 2.459(6) y
Ce4 O7 2_664 2.461(5) y
Ce4 O10 . 2.476(5) y
Ce4 O8 2_654 2.540(6) y
Ce4 O13 4_564 2.667(5) y
Ce4 Si1 . 3.243(2) ?
Ce4 Si2 2_654 3.413(2) ?
Ce4 Si3 2_654 3.466(2) ?
Ce4 Si4 . 3.467(2) ?
Ce4 Ce3 4_664 3.8953(6) ?
Si1 O1 4_554 1.611(6) y
Si1 O3 . 1.630(5) y
Si1 O10 . 1.638(6) y
Si1 O13 4_564 1.667(6) y
Si1 Ce3 4_554 3.482(2) ?
Si2 O6 4_554 1.581(6) y
Si2 O2 4_554 1.619(6) y
Si2 O5 . 1.622(6) y
Si2 O4 3_655 1.678(6) y
Si2 Ce1 3_655 3.326(2) ?
Si2 Ce4 2_655 3.413(2) ?
Si2 Ce2 1_545 3.477(2) ?
Si3 O9 3_655 1.599(6) y
Si3 O7 . 1.636(6) y
Si3 O4 3_655 1.644(6) y
Si3 O8 . 1.645(6) y
Si3 Ce3 3 3.213(2) ?
Si3 Ce2 3_655 3.217(2) ?
Si3 Ce4 2_655 3.466(2) ?
Si4 O12 . 1.602(6) y
Si4 O14 . 1.632(6) y
Si4 O11 . 1.658(6) y
Si4 O13 . 1.679(6) y
Si4 Ce2 4_554 3.348(2) ?
O1 Si1 3 1.611(6) ?
O2 Si2 3 1.619(6) ?
O2 Ce3 3 2.356(6) ?
O2 Ce1 2_565 2.450(6) ?
O3 Ce4 1_455 2.453(5) ?
O3 Ce3 4_564 2.603(5) ?
O4 Si3 4_564 1.644(6) ?
O4 Si2 4_564 1.678(6) ?
O5 Ce1 3 2.517(5) ?
O6 Si2 3 1.581(6) ?
O6 Ce4 4_565 2.420(5) ?
O6 Ce2 3_655 2.426(5) ?
O7 Ce4 2_665 2.461(5) ?
O7 Ce3 3 2.503(5) ?
O8 Ce4 2_655 2.540(6) ?
O8 Ce2 3_655 2.637(5) ?
O8 Ce3 3 2.666(6) ?
O9 Si3 4_564 1.599(6) ?
O10 Ce2 4_554 2.673(5) ?
O11 Ce2 4_554 2.541(5) ?
O12 Ce2 4_564 2.384(6) ?
O13 Si1 3_655 1.667(6) ?
O13 Ce4 3_655 2.667(5) ?
O14 Ce1 1_655 2.546(5) ?
O14 Ce2 4_554 2.857(5) ?
